data_4317703
loop_
_publ_author_name
'Gerd W. Rabe'
'Christian D. B\'erub\'e'
'Glenn P. A. Yap'
'Kin-Chung Lam'
'Thomas E. Concolino'
'Arnold L. Rheingold'

_publ_section_title
;
 Synthesis and Structural Characterization of 2,6-Dimesitylphenyl
 Complexes of Scandium, Ytterbium, and Yttrium
;
_journal_name_full 'Inorganic Chemistry'
_journal_page_first 1446
_journal_page_last 1453
_journal_paper_doi 10.1021/ic0109492
_journal_volume 41
_journal_year 2002
_chemical_formula_sum 'C32 H41 Cl2 O2 Yb'
_chemical_formula_weight 701.59
_chemical_name_systematic
;
  ?
;
_space_group_IT_number 14
_symmetry_cell_setting monoclinic
_symmetry_space_group_name_Hall '-P 2yn'
_symmetry_space_group_name_H-M 'P 1 21/n 1'
_atom_sites_solution_hydrogens geom
_atom_sites_solution_primary direct
_atom_sites_solution_secondary difmap
_audit_creation_method SHELXL-97
_cell_angle_alpha 90.00
_cell_angle_beta 101.749(4)
_cell_angle_gamma 90.00
_cell_formula_units_Z 4
_cell_length_a 10.2447(7)
_cell_length_b 15.5683(12)
_cell_length_c 20.0979(14)
_cell_measurement_temperature 173(2)
_cell_volume 3138.3(4)
_computing_cell_refinement 'Bruker SMART'
_computing_data_collection 'Bruker SMART'
_computing_data_reduction 'Bruker SHELXTL'
_computing_molecular_graphics 'Bruker SHELXTL'
_computing_publication_material 'Bruker SHELXTL'
_computing_structure_refinement 'SHELXL-97 (Sheldrick, 1997)'
_computing_structure_solution 'SHELXS-97 (Sheldrick, 1990)'
_diffrn_ambient_temperature 173(2)
_diffrn_measured_fraction_theta_full 1.000
_diffrn_measured_fraction_theta_max 1.000
_diffrn_measurement_device_type 'CCD area detector'
_diffrn_measurement_method 'phi and omega scans'
_diffrn_radiation_monochromator graphite
_diffrn_radiation_source 'fine-focus sealed tube'
_diffrn_radiation_type MoK\a
_diffrn_radiation_wavelength 0.71073
_diffrn_reflns_av_R_equivalents 0.0586
_diffrn_reflns_av_sigmaI/netI 0.0396
_diffrn_reflns_limit_h_max 12
_diffrn_reflns_limit_h_min -12
_diffrn_reflns_limit_k_max 19
_diffrn_reflns_limit_k_min -19
_diffrn_reflns_limit_l_max 24
_diffrn_reflns_limit_l_min -24
_diffrn_reflns_number 26167
_diffrn_reflns_theta_full 25.99
_diffrn_reflns_theta_max 25.99
_diffrn_reflns_theta_min 1.67
_exptl_absorpt_coefficient_mu 3.176
_exptl_absorpt_correction_T_max 0.5692
_exptl_absorpt_correction_T_min 0.4492
_exptl_absorpt_correction_type empirical
_exptl_absorpt_process_details SADABS
_exptl_crystal_colour purple
_exptl_crystal_density_diffrn 1.485
_exptl_crystal_density_method 'not measured'
_exptl_crystal_description Block
_exptl_crystal_F_000 1412
_exptl_crystal_size_max 0.30
_exptl_crystal_size_mid 0.25
_exptl_crystal_size_min 0.20
_refine_diff_density_max 1.705
_refine_diff_density_min -1.867
_refine_diff_density_rms 0.133
_refine_ls_extinction_method none
_refine_ls_goodness_of_fit_ref 1.166
_refine_ls_hydrogen_treatment mixed
_refine_ls_matrix_type full
_refine_ls_number_parameters 338
_refine_ls_number_reflns 6152
_refine_ls_number_restraints 0
_refine_ls_restrained_S_all 1.166
_refine_ls_R_factor_all 0.0614
_refine_ls_R_factor_gt 0.0432
_refine_ls_shift/su_max 0.003
_refine_ls_shift/su_mean 0.000
_refine_ls_structure_factor_coef Fsqd
_refine_ls_weighting_details 'calc w=1/[\s^2^(Fo^2^)+(0.0440P)^2^+8.4638P] where P=(Fo^2^+2Fc^2^)/3'
_refine_ls_weighting_scheme calc
_refine_ls_wR_factor_gt 0.0974
_refine_ls_wR_factor_ref 0.1076
_reflns_number_gt 4889
_reflns_number_total 6152
_reflns_threshold_expression >2sigma(I)
_cod_data_source_file ic0109492_2.cif
_cod_data_source_block rab23
_cod_depositor_comments
;
The following automatic conversions were performed:

'_symmetry_cell_setting' value 'Monoclinic' changed to 'monoclinic'
according to the built-in table from CIF Core dictionary named
'cif_core.dic' version 2.4.1 from
2010-06-29.

'_exptl_absorpt_correction_type' value 'Empirical'
changed to 'empirical' according to the built-in table from CIF Core
dictionary named 'cif_core.dic' version 2.4.1 from 2010-06-29.

Automatic conversion script
Id: cif_fix_values 1646 2011-03-28 12:23:43Z adriana 
;
_cod_original_cell_volume 3138.3(5)
_cod_database_code 4317703

loop_
_symmetry_equiv_pos_as_xyz
'x, y, z'
'-x+1/2, y+1/2, -z+1/2'
'-x, -y, -z'
'x-1/2, -y-1/2, z-1/2'

loop_
_atom_site_label
_atom_site_type_symbol
_atom_site_fract_x
_atom_site_fract_y
_atom_site_fract_z
_atom_site_U_iso_or_equiv
_atom_site_adp_type
_atom_site_occupancy
_atom_site_symmetry_multiplicity
_atom_site_calc_flag
_atom_site_refinement_flags
_atom_site_disorder_assembly
_atom_site_disorder_group
Yb1 Yb 0.51688(3) 0.341132(17) 0.166567(12) 0.03085(10) Uani 1 1 d . . .
Cl1 Cl 0.42849(17) 0.48461(11) 0.12099(8) 0.0448(4) Uani 1 1 d . . .
Cl2 Cl 0.64723(17) 0.21131(11) 0.21877(8) 0.0451(4) Uani 1 1 d . . .
O1 O 0.6628(4) 0.3493(3) 0.0959(2) 0.0420(11) Uani 1 1 d . . .
O2 O 0.6117(5) 0.4124(3) 0.2640(2) 0.0441(11) Uani 1 1 d . A .
C1 C 0.3132(6) 0.2659(4) 0.1393(3) 0.0300(13) Uani 1 1 d . . .
C2 C 0.2383(6) 0.2502(4) 0.1887(3) 0.0311(13) Uani 1 1 d . . .
C3 C 0.1285(6) 0.1954(4) 0.1777(3) 0.0383(14) Uani 1 1 d . . .
H3A H 0.0805 0.1859 0.2128 0.046 Uiso 1 1 calc R . .
C4 C 0.0894(7) 0.1547(4) 0.1152(3) 0.0447(16) Uani 1 1 d . . .
H4A H 0.0162 0.1160 0.1077 0.054 Uiso 1 1 calc R . .
C5 C 0.1584(7) 0.1713(4) 0.0640(3) 0.0393(15) Uani 1 1 d . . .
H5A H 0.1302 0.1452 0.0207 0.047 Uiso 1 1 calc R . .
C6 C 0.2679(6) 0.2254(4) 0.0752(3) 0.0295(12) Uani 1 1 d . . .
C7 C 0.2724(6) 0.2968(4) 0.2561(3) 0.0295(12) Uani 1 1 d . . .
C8 C 0.3436(7) 0.2554(4) 0.3143(3) 0.0374(14) Uani 1 1 d . . .
C9 C 0.3673(7) 0.2989(5) 0.3763(3) 0.0441(16) Uani 1 1 d . . .
H9A H 0.4165 0.2708 0.4155 0.053 Uiso 1 1 calc R . .
C10 C 0.3223(6) 0.3807(4) 0.3828(3) 0.0395(15) Uani 1 1 d . . .
C11 C 0.2515(6) 0.4207(4) 0.3246(3) 0.0368(14) Uani 1 1 d . . .
H11A H 0.2203 0.4777 0.3279 0.044 Uiso 1 1 calc R . .
C12 C 0.2251(6) 0.3801(4) 0.2620(3) 0.0337(13) Uani 1 1 d . . .
C13 C 0.3862(8) 0.1624(4) 0.3121(3) 0.0520(19) Uani 1 1 d . . .
H13A H 0.3630 0.1412 0.2653 0.078 Uiso 1 1 calc R . .
H13B H 0.3404 0.1277 0.3410 0.078 Uiso 1 1 calc R . .
H13C H 0.4828 0.1580 0.3287 0.078 Uiso 1 1 calc R . .
C14 C 0.3442(8) 0.4262(5) 0.4511(3) 0.056(2) Uani 1 1 d . . .
H14A H 0.3960 0.3890 0.4862 0.084 Uiso 1 1 calc R . .
H14B H 0.2578 0.4390 0.4626 0.084 Uiso 1 1 calc R . .
H14C H 0.3930 0.4798 0.4486 0.084 Uiso 1 1 calc R . .
C15 C 0.1395(7) 0.4250(4) 0.2014(3) 0.0448(16) Uani 1 1 d . . .
H15A H 0.1156 0.4824 0.2149 0.067 Uiso 1 1 calc R . .
H15B H 0.0582 0.3915 0.1853 0.067 Uiso 1 1 calc R . .
H15C H 0.1894 0.4300 0.1648 0.067 Uiso 1 1 calc R . .
C16 C 0.3362(6) 0.2418(4) 0.0167(3) 0.0311(13) Uani 1 1 d . . .
C17 C 0.2896(6) 0.3094(4) -0.0291(3) 0.0329(13) Uani 1 1 d . . .
C18 C 0.3451(6) 0.3186(4) -0.0860(3) 0.0350(14) Uani 1 1 d . . .
H18A H 0.3138 0.3635 -0.1172 0.042 Uiso 1 1 calc R . .
C19 C 0.4449(6) 0.2647(4) -0.0992(3) 0.0360(14) Uani 1 1 d . . .
C20 C 0.4898(6) 0.1998(4) -0.0535(3) 0.0360(14) Uani 1 1 d . . .
H20A H 0.5595 0.1633 -0.0614 0.043 Uiso 1 1 calc R . .
C21 C 0.4354(6) 0.1861(4) 0.0043(3) 0.0340(13) Uani 1 1 d . . .
C22 C 0.1813(6) 0.3681(4) -0.0173(3) 0.0386(15) Uani 1 1 d . . .
H22A H 0.1624 0.4106 -0.0540 0.058 Uiso 1 1 calc R . .
H22B H 0.2097 0.3976 0.0263 0.058 Uiso 1 1 calc R . .
H22C H 0.1006 0.3346 -0.0166 0.058 Uiso 1 1 calc R . .
C23 C 0.5004(7) 0.2785(5) -0.1629(3) 0.0479(18) Uani 1 1 d . . .
H23A H 0.5695 0.2355 -0.1647 0.072 Uiso 1 1 calc R . .
H23B H 0.5390 0.3361 -0.1620 0.072 Uiso 1 1 calc R . .
H23C H 0.4285 0.2726 -0.2030 0.072 Uiso 1 1 calc R . .
C24 C 0.4828(7) 0.1107(4) 0.0503(3) 0.0420(16) Uani 1 1 d . . .
H24A H 0.4357 0.1101 0.0881 0.063 Uiso 1 1 calc R . .
H24B H 0.5789 0.1159 0.0681 0.063 Uiso 1 1 calc R . .
H24C H 0.4646 0.0572 0.0244 0.063 Uiso 1 1 calc R . .
C25 C 0.7907(9) 0.3049(9) 0.1049(6) 0.110(5) Uani 1 1 d . . .
H25A H 0.7776 0.2427 0.0955 0.132 Uiso 1 1 calc R . .
H25B H 0.8425 0.3125 0.1518 0.132 Uiso 1 1 calc R . .
C26 C 0.8599(10) 0.3462(10) 0.0548(6) 0.122(6) Uani 1 1 d . . .
H26A H 0.9123 0.3964 0.0753 0.147 Uiso 1 1 calc R . .
H26B H 0.9207 0.3049 0.0391 0.147 Uiso 1 1 calc R . .
C27 C 0.7590(9) 0.3717(7) 0.0007(4) 0.079(3) Uani 1 1 d . . .
H27A H 0.7313 0.3233 -0.0310 0.094 Uiso 1 1 calc R . .
H27B H 0.7895 0.4196 -0.0247 0.094 Uiso 1 1 calc R . .
C28 C 0.6467(7) 0.3997(5) 0.0327(3) 0.0501(18) Uani 1 1 d . . .
H28A H 0.6523 0.4620 0.0427 0.060 Uiso 1 1 calc R . .
H28B H 0.5597 0.3873 0.0024 0.060 Uiso 1 1 calc R . .
C29 C 0.6044(12) 0.5037(6) 0.2773(5) 0.100(4) Uani 1 1 d . A .
H29A H 0.5136 0.5199 0.2826 0.120 Uiso 1 1 calc R . .
H29B H 0.6276 0.5377 0.2397 0.120 Uiso 1 1 calc R . .
C30 C 0.7051(11) 0.5188(6) 0.3431(5) 0.086(3) Uani 1 1 d . . .
C31 C 0.6953(16) 0.4471(8) 0.3786(6) 0.087(5) Uani 0.75 1 d P A 1
H31A H 0.6170 0.4502 0.4005 0.104 Uiso 0.75 1 calc PR A 1
H31B H 0.7764 0.4389 0.4144 0.104 Uiso 0.75 1 calc PR A 1
C31' C 0.807(3) 0.4701(19) 0.3371(15) 0.048(7) Uiso 0.25 1 d P A 2
H31C H 0.8783 0.4674 0.3784 0.058 Uiso 0.25 1 calc PR A 2
H31D H 0.8432 0.4816 0.2960 0.058 Uiso 0.25 1 calc PR A 2
C32 C 0.6795(14) 0.3742(7) 0.3276(5) 0.115(5) Uani 1 1 d . . .
H32A H 0.7675 0.3511 0.3235 0.138 Uiso 1 1 calc R A 1
H32B H 0.6256 0.3271 0.3413 0.138 Uiso 1 1 calc R A 1

loop_
_atom_site_aniso_label
_atom_site_aniso_U_11
_atom_site_aniso_U_22
_atom_site_aniso_U_33
_atom_site_aniso_U_23
_atom_site_aniso_U_13
_atom_site_aniso_U_12
Yb1 0.03295(15) 0.02853(15) 0.02903(14) -0.00041(11) 0.00148(9) -0.00318(12)
Cl1 0.0514(10) 0.0355(8) 0.0448(8) 0.0071(7) 0.0033(7) 0.0027(8)
Cl2 0.0499(10) 0.0370(9) 0.0445(9) 0.0018(7) 0.0005(7) 0.0065(8)
O1 0.035(2) 0.051(3) 0.039(2) 0.008(2) 0.0038(18) 0.000(2)
O2 0.061(3) 0.029(2) 0.035(2) -0.0013(18) -0.005(2) 0.003(2)
C1 0.039(3) 0.025(3) 0.025(3) -0.001(2) 0.003(2) 0.001(3)
C2 0.038(3) 0.031(3) 0.023(3) 0.000(2) 0.005(2) 0.001(3)
C3 0.044(4) 0.045(4) 0.029(3) -0.002(3) 0.016(3) -0.008(3)
C4 0.049(4) 0.044(4) 0.045(4) -0.010(3) 0.018(3) -0.020(3)
C5 0.047(4) 0.046(4) 0.025(3) -0.009(3) 0.007(3) -0.009(3)
C6 0.035(3) 0.029(3) 0.025(3) -0.002(2) 0.006(2) 0.000(3)
C7 0.033(3) 0.030(3) 0.026(3) 0.001(2) 0.008(2) -0.004(3)
C8 0.045(4) 0.036(3) 0.030(3) 0.000(3) 0.007(3) 0.007(3)
C9 0.054(4) 0.049(4) 0.028(3) -0.001(3) 0.005(3) 0.012(3)
C10 0.038(4) 0.040(4) 0.039(3) -0.012(3) 0.004(3) 0.001(3)
C11 0.040(4) 0.025(3) 0.045(3) -0.005(3) 0.008(3) 0.002(3)
C12 0.036(3) 0.035(3) 0.030(3) 0.002(3) 0.007(2) 0.000(3)
C13 0.079(5) 0.040(4) 0.036(3) 0.004(3) 0.011(3) 0.024(4)
C14 0.061(5) 0.064(5) 0.038(4) -0.018(3) -0.001(3) 0.001(4)
C15 0.063(5) 0.035(4) 0.034(3) 0.001(3) 0.005(3) 0.012(3)
C16 0.032(3) 0.037(3) 0.024(3) -0.005(2) 0.006(2) -0.006(3)
C17 0.032(3) 0.037(3) 0.029(3) -0.003(2) 0.005(2) -0.006(3)
C18 0.041(3) 0.038(4) 0.027(3) 0.002(2) 0.009(2) -0.002(3)
C19 0.038(3) 0.045(4) 0.027(3) -0.004(3) 0.011(2) -0.009(3)
C20 0.032(3) 0.042(4) 0.035(3) -0.013(3) 0.008(2) 0.002(3)
C21 0.037(3) 0.033(3) 0.030(3) -0.005(2) 0.003(2) -0.002(3)
C22 0.038(3) 0.044(4) 0.033(3) 0.005(3) 0.007(3) 0.005(3)
C23 0.060(5) 0.056(4) 0.033(3) -0.007(3) 0.023(3) -0.013(4)
C24 0.053(4) 0.038(4) 0.035(3) -0.002(3) 0.009(3) 0.008(3)
C25 0.057(6) 0.169(12) 0.116(9) 0.094(9) 0.044(6) 0.051(7)
C26 0.067(6) 0.220(16) 0.094(8) 0.082(9) 0.047(6) 0.062(8)
C27 0.074(6) 0.107(8) 0.061(5) 0.026(5) 0.030(5) 0.029(6)
C28 0.053(4) 0.059(5) 0.039(3) 0.010(3) 0.012(3) 0.007(4)
C29 0.136(10) 0.052(5) 0.082(6) -0.023(5) -0.049(6) 0.016(6)
C30 0.114(8) 0.058(6) 0.067(6) -0.016(5) -0.022(5) -0.007(6)
C31 0.124(12) 0.064(8) 0.052(6) -0.026(6) -0.031(7) 0.013(8)
C32 0.191(13) 0.062(6) 0.059(6) -0.010(5) -0.052(7) 0.009(7)

loop_
_atom_type_symbol
_atom_type_description
_atom_type_scat_dispersion_real
_atom_type_scat_dispersion_imag
_atom_type_scat_source
C C 0.0033 0.0016 'International Tables Vol C Tables 4.2.6.8 and 6.1.1.4'
H H 0.0000 0.0000 'International Tables Vol C Tables 4.2.6.8 and 6.1.1.4'
Cl Cl 0.1484 0.1585 'International Tables Vol C Tables 4.2.6.8 and 6.1.1.4'
Yb Yb -0.3850 5.5486 'International Tables Vol C Tables 4.2.6.8 and 6.1.1.4'
O O 0.0106 0.0060 'International Tables Vol C Tables 4.2.6.8 and 6.1.1.4'

loop_
_geom_angle_atom_site_label_1
_geom_angle_atom_site_label_2
_geom_angle_atom_site_label_3
_geom_angle
_geom_angle_site_symmetry_1
_geom_angle_site_symmetry_3
_geom_angle_publ_flag
O1 Yb1 O2 106.87(17) . . ?
O1 Yb1 C1 123.21(17) . . ?
O2 Yb1 C1 129.87(18) . . ?
O1 Yb1 Cl1 87.50(12) . . ?
O2 Yb1 Cl1 86.55(11) . . ?
C1 Yb1 Cl1 96.93(14) . . ?
O1 Yb1 Cl2 86.84(12) . . ?
O2 Yb1 Cl2 86.33(11) . . ?
C1 Yb1 Cl2 93.84(14) . . ?
Cl1 Yb1 Cl2 169.22(6) . . ?
C25 O1 C28 107.5(5) . . ?
C25 O1 Yb1 125.8(4) . . ?
C28 O1 Yb1 126.7(4) . . ?
C32 O2 C29 105.8(6) . . ?
C32 O2 Yb1 126.8(5) . . ?
C29 O2 Yb1 127.1(4) . . ?
C2 C1 C6 116.2(5) . . ?
C2 C1 Yb1 120.7(4) . . ?
C6 C1 Yb1 122.7(4) . . ?
C3 C2 C1 122.5(5) . . ?
C3 C2 C7 117.9(5) . . ?
C1 C2 C7 119.5(5) . . ?
C4 C3 C2 119.8(6) . . ?
C5 C4 C3 119.3(6) . . ?
C6 C5 C4 120.7(5) . . ?
C5 C6 C1 121.4(5) . . ?
C5 C6 C16 117.7(5) . . ?
C1 C6 C16 120.9(5) . . ?
C12 C7 C8 119.1(5) . . ?
C12 C7 C2 120.0(5) . . ?
C8 C7 C2 120.8(5) . . ?
C9 C8 C7 119.2(6) . . ?
C9 C8 C13 119.4(6) . . ?
C7 C8 C13 121.3(5) . . ?
C10 C9 C8 122.4(6) . . ?
C9 C10 C11 117.6(6) . . ?
C9 C10 C14 121.9(6) . . ?
C11 C10 C14 120.5(6) . . ?
C12 C11 C10 122.1(6) . . ?
C11 C12 C7 119.6(5) . . ?
C11 C12 C15 119.5(6) . . ?
C7 C12 C15 120.8(5) . . ?
C21 C16 C17 120.5(5) . . ?
C21 C16 C6 120.3(5) . . ?
C17 C16 C6 118.9(5) . . ?
C18 C17 C16 118.2(6) . . ?
C18 C17 C22 120.7(6) . . ?
C16 C17 C22 121.0(5) . . ?
C17 C18 C19 122.4(6) . . ?
C20 C19 C18 118.4(5) . . ?
C20 C19 C23 122.2(6) . . ?
C18 C19 C23 119.4(6) . . ?
C19 C20 C21 121.8(6) . . ?
C16 C21 C20 118.7(6) . . ?
C16 C21 C24 121.9(5) . . ?
C20 C21 C24 119.4(6) . . ?
O1 C25 C26 104.5(7) . . ?
C27 C26 C25 105.7(9) . . ?
C26 C27 C28 105.1(7) . . ?
O1 C28 C27 104.8(6) . . ?
O2 C29 C30 105.1(7) . . ?
C31' C30 C31 73.4(15) . . ?
C31' C30 C29 104.0(15) . . ?
C31 C30 C29 102.9(9) . . ?
C30 C31 C32 105.8(10) . . ?
C30 C31' C32 85.7(16) . . ?
O2 C32 C31 104.8(8) . . ?
O2 C32 C31' 87.9(11) . . ?
C31 C32 C31' 52.3(11) . . ?

loop_
_geom_bond_atom_site_label_1
_geom_bond_atom_site_label_2
_geom_bond_distance
_geom_bond_site_symmetry_2
_geom_bond_publ_flag
Yb1 O1 2.266(4) . ?
Yb1 O2 2.288(4) . ?
Yb1 C1 2.358(6) . ?
Yb1 Cl1 2.5121(16) . ?
Yb1 Cl2 2.5295(16) . ?
O1 C25 1.459(10) . ?
O1 C28 1.473(8) . ?
O2 C32 1.452(9) . ?
O2 C29 1.452(9) . ?
C1 C2 1.395(8) . ?
C1 C6 1.424(7) . ?
C2 C3 1.394(9) . ?
C2 C7 1.512(8) . ?
C3 C4 1.391(9) . ?
C4 C5 1.387(9) . ?
C5 C6 1.385(8) . ?
C6 C16 1.507(8) . ?
C7 C12 1.397(9) . ?
C7 C8 1.402(8) . ?
C8 C9 1.397(9) . ?
C8 C13 1.516(9) . ?
C9 C10 1.369(9) . ?
C10 C11 1.392(9) . ?
C10 C14 1.520(8) . ?
C11 C12 1.385(8) . ?
C12 C15 1.519(8) . ?
C16 C21 1.396(8) . ?
C16 C17 1.416(9) . ?
C17 C18 1.386(8) . ?
C17 C22 1.492(9) . ?
C18 C19 1.389(9) . ?
C19 C20 1.380(9) . ?
C19 C23 1.518(8) . ?
C20 C21 1.403(8) . ?
C21 C24 1.512(9) . ?
C25 C26 1.491(12) . ?
C26 C27 1.396(13) . ?
C27 C28 1.493(10) . ?
C29 C30 1.520(11) . ?
C30 C31' 1.31(3) . ?
C30 C31 1.341(16) . ?
C31 C32 1.516(13) . ?
C31' C32 1.97(3) . ?
